data_7236169
loop_
_publ_author_name
'Xu, Yu-Ci'
'Chen, Yu'
'Qiu, Hai-Jiang'
'Zeng, Xiao-Shan'
'Xu, Hui-Ling'
'Li, Jie'
'Zeng, Yong-Fei'
'Xiao, Dong-Rong'

_publ_section_title
;
 Metal nuclearity affects network connectivity: a series of highly
 connected metal--organic frameworks based on polynuclear metal clusters
 as secondary building units
;
_journal_issue 42
_journal_name_full CrystEngComm
_journal_page_first 8182
_journal_paper_doi 10.1039/C6CE01287F
_journal_volume 18
_journal_year 2016
_chemical_formula_moiety 'C68 H48 Co7 N10 O35, 2(H2 O), 2(H2 O)'
_chemical_formula_sum 'C68 H56 Co7 N10 O39'
_chemical_formula_weight 2049.73
_space_group_crystal_system triclinic
_space_group_IT_number 2
_space_group_name_Hall '-P 1'
_space_group_name_H-M_alt 'P -1'
_atom_sites_solution_hydrogens mixed
_audit_creation_date 2016-07-06
_audit_creation_method
;
Olex2 1.2-beta
(compiled 2016.02.19 svn.r3266 for OlexSys, GUI svn.r5155)
;
_audit_update_record
;
2016-08-25 deposited with the CCDC.
2016-08-26 downloaded from the CCDC.
;
_cell_angle_alpha 98.732(2)
_cell_angle_beta 107.645(2)
_cell_angle_gamma 109.102(2)
_cell_formula_units_Z 1
_cell_length_a 10.5995(2)
_cell_length_b 12.1967(3)
_cell_length_c 16.3411(4)
_cell_measurement_reflns_used 13841
_cell_measurement_temperature 288.53(10)
_cell_measurement_theta_max 71.4310
_cell_measurement_theta_min 4.5380
_cell_volume 1826.92(9)
_computing_cell_refinement
;
CrysAlisPro, Agilent Technologies,
Version 1.171.37.34 (release 22-05-2014 CrysAlis171 .NET)
(compiled May 22 2014,16:03:01)
;
_computing_data_collection
;
CrysAlisPro, Agilent Technologies,
Version 1.171.37.34 (release 22-05-2014 CrysAlis171 .NET)
(compiled May 22 2014,16:03:01)
;
_computing_data_reduction
;
CrysAlisPro, Agilent Technologies,
Version 1.171.37.34 (release 22-05-2014 CrysAlis171 .NET)
(compiled May 22 2014,16:03:01)
;
_computing_molecular_graphics 'Olex2 (Dolomanov et al., 2009)'
_computing_publication_material 'Olex2 (Dolomanov et al., 2009)'
_computing_structure_refinement 'ShelXL (Sheldrick, 2015)'
_diffrn_ambient_environment air
_diffrn_ambient_temperature 288.53(10)
_diffrn_detector 'CCD plate'
_diffrn_detector_area_resol_mean 8.0243
_diffrn_detector_type EosS2
_diffrn_measured_fraction_theta_full 0.999
_diffrn_measured_fraction_theta_max 0.990
_diffrn_measurement_details
;
#__ type_ start__ end____ width___ exp.time_
  1 omega   57.00  107.00   1.0000    2.1450
omega____ theta____ kappa____ phi______ frames
    -       35.2203  178.0000  -30.0000 50

#__ type_ start__ end____ width___ exp.time_
  2 omega   18.00  102.00   1.0000    2.1450
omega____ theta____ kappa____ phi______ frames
    -       35.2203   57.0000 -180.0000 84

#__ type_ start__ end____ width___ exp.time_
  3 omega    1.00   74.00   1.0000    2.1450
omega____ theta____ kappa____ phi______ frames
    -       35.2203  -99.0000 -150.0000 73

#__ type_ start__ end____ width___ exp.time_
  4 omega  -32.00   62.00   1.0000    2.1450
omega____ theta____ kappa____ phi______ frames
    -       35.2203  -77.0000  -30.0000 94

#__ type_ start__ end____ width___ exp.time_
  5 omega  -32.00   62.00   1.0000    2.1450
omega____ theta____ kappa____ phi______ frames
    -       35.2203  -77.0000   90.0000 94

#__ type_ start__ end____ width___ exp.time_
  6 omega  -34.00   54.00   1.0000    2.1450
omega____ theta____ kappa____ phi______ frames
    -       35.2203  -38.0000   60.0000 88

#__ type_ start__ end____ width___ exp.time_
  7 omega    8.00  103.00   1.0000    2.1450
omega____ theta____ kappa____ phi______ frames
    -       35.2203   77.0000   30.0000 95

#__ type_ start__ end____ width___ exp.time_
  8 omega   16.00  104.00   1.0000    2.1450
omega____ theta____ kappa____ phi______ frames
    -       35.2203   38.0000  -60.0000 88

#__ type_ start__ end____ width___ exp.time_
  9 omega    1.00   74.00   1.0000    2.1450
omega____ theta____ kappa____ phi______ frames
    -       35.2203  -99.0000  -30.0000 73

#__ type_ start__ end____ width___ exp.time_
 10 omega   18.00  102.00   1.0000    2.1450
omega____ theta____ kappa____ phi______ frames
    -       35.2203   57.0000   30.0000 84

#__ type_ start__ end____ width___ exp.time_
 11 omega    8.00  103.00   1.0000    2.1450
omega____ theta____ kappa____ phi______ frames
    -       35.2203   77.0000   90.0000 95

#__ type_ start__ end____ width___ exp.time_
 12 omega   18.00  102.00   1.0000    2.1450
omega____ theta____ kappa____ phi______ frames
    -       35.2203   57.0000 -150.0000 84

#__ type_ start__ end____ width___ exp.time_
 13 omega  -32.00   52.00   1.0000    2.1450
omega____ theta____ kappa____ phi______ frames
    -       35.2203  -57.0000  -30.0000 84

#__ type_ start__ end____ width___ exp.time_
 14 omega   87.00  178.00   1.0000   12.5750
omega____ theta____ kappa____ phi______ frames
    -      108.0000   30.0000   90.0000 91

#__ type_ start__ end____ width___ exp.time_
 15 omega   38.00   91.00   1.0000   12.5750
omega____ theta____ kappa____ phi______ frames
    -      108.0000  -30.0000   30.0000 53

#__ type_ start__ end____ width___ exp.time_
 16 omega   87.00  178.00   1.0000   12.5750
omega____ theta____ kappa____ phi______ frames
    -      108.0000   30.0000 -150.0000 91

#__ type_ start__ end____ width___ exp.time_
 17 omega   38.00   91.00   1.0000   12.5750
omega____ theta____ kappa____ phi______ frames
    -      108.0000  -30.0000   90.0000 53

#__ type_ start__ end____ width___ exp.time_
 18 omega   39.00  110.00   1.0000   12.5750
omega____ theta____ kappa____ phi______ frames
    -      108.0000  -95.0000  -90.0000 71

#__ type_ start__ end____ width___ exp.time_
 19 omega   38.00   91.00   1.0000   12.5750
omega____ theta____ kappa____ phi______ frames
    -      108.0000  -30.0000 -180.0000 53

#__ type_ start__ end____ width___ exp.time_
 20 omega   38.00   91.00   1.0000   12.5750
omega____ theta____ kappa____ phi______ frames
    -      108.0000  -30.0000  -90.0000 53

#__ type_ start__ end____ width___ exp.time_
 21 omega   91.00  176.00   1.0000   12.5750
omega____ theta____ kappa____ phi______ frames
    -      108.0000   45.0000  150.0000 85

#__ type_ start__ end____ width___ exp.time_
 22 omega   40.00  135.00   1.0000   12.5750
omega____ theta____ kappa____ phi______ frames
    -      108.0000  -77.0000   90.0000 95

#__ type_ start__ end____ width___ exp.time_
 23 omega   38.00  116.00   1.0000   12.5750
omega____ theta____ kappa____ phi______ frames
    -      108.0000 -112.0000   60.0000 78

#__ type_ start__ end____ width___ exp.time_
 24 omega   39.00  110.00   1.0000   12.5750
omega____ theta____ kappa____ phi______ frames
    -      108.0000  -95.0000  -60.0000 71

#__ type_ start__ end____ width___ exp.time_
 25 omega   38.00   91.00   1.0000   12.5750
omega____ theta____ kappa____ phi______ frames
    -      108.0000  -30.0000 -120.0000 53

#__ type_ start__ end____ width___ exp.time_
 26 omega   39.00  110.00   1.0000   12.5750
omega____ theta____ kappa____ phi______ frames
    -      108.0000  -95.0000   90.0000 71

#__ type_ start__ end____ width___ exp.time_
 27 omega   40.00   98.00   1.0000   12.5750
omega____ theta____ kappa____ phi______ frames
    -      108.0000  -45.0000  150.0000 58

#__ type_ start__ end____ width___ exp.time_
 28 omega   38.00   91.00   1.0000   12.5750
omega____ theta____ kappa____ phi______ frames
    -      108.0000  -30.0000  -30.0000 53

#__ type_ start__ end____ width___ exp.time_
 29 omega   40.00   98.00   1.0000   12.5750
omega____ theta____ kappa____ phi______ frames
    -      108.0000  -45.0000 -120.0000 58

#__ type_ start__ end____ width___ exp.time_
 30 omega   39.00  110.00   1.0000   12.5750
omega____ theta____ kappa____ phi______ frames
    -      108.0000  -95.0000 -180.0000 71

#__ type_ start__ end____ width___ exp.time_
 31 omega   40.00  135.00   1.0000   12.5750
omega____ theta____ kappa____ phi______ frames
    -      108.0000  -77.0000  -30.0000 95

#__ type_ start__ end____ width___ exp.time_
 32 omega   57.00  107.00   1.0000    2.1450
omega____ theta____ kappa____ phi______ frames
    -       35.2203  178.0000  120.0000 50

#__ type_ start__ end____ width___ exp.time_
 33 omega  -36.00   65.00   1.0000    2.1450
omega____ theta____ kappa____ phi______ frames
    -       35.2203  -19.0000  150.0000 101

#__ type_ start__ end____ width___ exp.time_
 34 omega    8.00  103.00   1.0000    2.1450
omega____ theta____ kappa____ phi______ frames
    -       35.2203   77.0000  -90.0000 95

#__ type_ start__ end____ width___ exp.time_
 35 omega   16.00  104.00   1.0000    2.1450
omega____ theta____ kappa____ phi______ frames
    -       35.2203   38.0000 -150.0000 88

#__ type_ start__ end____ width___ exp.time_
 36 omega  -32.00   52.00   1.0000    2.1450
omega____ theta____ kappa____ phi______ frames
    -       35.2203  -57.0000 -120.0000 84

#__ type_ start__ end____ width___ exp.time_
 37 omega    1.00   74.00   1.0000    2.1450
omega____ theta____ kappa____ phi______ frames
    -       35.2203  -99.0000  150.0000 73

#__ type_ start__ end____ width___ exp.time_
 38 omega    0.00   27.00   1.0000    2.1450
omega____ theta____ kappa____ phi______ frames
    -       35.2203   93.0000  162.2068 27

#__ type_ start__ end____ width___ exp.time_
 39 omega   18.00  102.00   1.0000    2.1450
omega____ theta____ kappa____ phi______ frames
    -       35.2203   57.0000 -120.0000 84

#__ type_ start__ end____ width___ exp.time_
 40 omega    8.00  103.00   1.0000    2.1450
omega____ theta____ kappa____ phi______ frames
    -       35.2203   77.0000    0.0000 95

#__ type_ start__ end____ width___ exp.time_
 41 omega   18.00  102.00   1.0000    2.1450
omega____ theta____ kappa____ phi______ frames
    -       35.2203   57.0000  -30.0000 84

#__ type_ start__ end____ width___ exp.time_
 42 omega    1.00   74.00   1.0000    2.1450
omega____ theta____ kappa____ phi______ frames
    -       35.2203  -99.0000   60.0000 73

#__ type_ start__ end____ width___ exp.time_
 43 omega    6.00  107.00   1.0000    2.1450
omega____ theta____ kappa____ phi______ frames
    -       35.2203   19.0000 -180.0000 101

#__ type_ start__ end____ width___ exp.time_
 44 omega    8.00  103.00   1.0000    2.1450
omega____ theta____ kappa____ phi______ frames
    -       35.2203   77.0000  -30.0000 95

#__ type_ start__ end____ width___ exp.time_
 45 omega   87.00  178.00   1.0000   12.5750
omega____ theta____ kappa____ phi______ frames
    -      108.0000   30.0000  -90.0000 91

#__ type_ start__ end____ width___ exp.time_
 46 omega   70.00  178.00   1.0000   12.5750
omega____ theta____ kappa____ phi______ frames
    -      108.0000   15.0000    0.0000 108

#__ type_ start__ end____ width___ exp.time_
 47 omega   81.00  176.00   1.0000   12.5750
omega____ theta____ kappa____ phi______ frames
    -      108.0000   77.0000  150.0000 95

#__ type_ start__ end____ width___ exp.time_
 48 omega   81.00  176.00   1.0000   12.5750
omega____ theta____ kappa____ phi______ frames
    -      108.0000   77.0000   30.0000 95

#__ type_ start__ end____ width___ exp.time_
 49 omega   81.00  176.00   1.0000   12.5750
omega____ theta____ kappa____ phi______ frames
    -      108.0000   77.0000  -30.0000 95

#__ type_ start__ end____ width___ exp.time_
 50 omega   81.00  176.00   1.0000   12.5750
omega____ theta____ kappa____ phi______ frames
    -      108.0000   77.0000 -150.0000 95

#__ type_ start__ end____ width___ exp.time_
 51 omega   81.00  176.00   1.0000   12.5750
omega____ theta____ kappa____ phi______ frames
    -      108.0000   77.0000  -90.0000 95

#__ type_ start__ end____ width___ exp.time_
 52 omega   91.00  176.00   1.0000   12.5750
omega____ theta____ kappa____ phi______ frames
    -      108.0000   45.0000  120.0000 85

#__ type_ start__ end____ width___ exp.time_
 53 omega   87.00  166.00   1.0000   12.5750
omega____ theta____ kappa____ phi______ frames
    -      108.0000   30.0000  120.0000 79

#__ type_ start__ end____ width___ exp.time_
 54 omega   91.00  176.00   1.0000   12.5750
omega____ theta____ kappa____ phi______ frames
    -      108.0000   45.0000   30.0000 85
;
_diffrn_measurement_device 'four-circle diffractometer'
_diffrn_measurement_device_type 'SuperNova, Dual, Cu at zero, EosS2'
_diffrn_measurement_method '\w scans'
_diffrn_orient_matrix_UB_11 -0.1258670000
_diffrn_orient_matrix_UB_12 -0.0945098000
_diffrn_orient_matrix_UB_13 0.0122188000
_diffrn_orient_matrix_UB_21 -0.0951822000
_diffrn_orient_matrix_UB_22 -0.0252777000
_diffrn_orient_matrix_UB_23 -0.0987034000
_diffrn_orient_matrix_UB_31 0.0519017000
_diffrn_orient_matrix_UB_32 -0.0990048000
_diffrn_orient_matrix_UB_33 -0.0268333000
_diffrn_radiation_monochromator mirror
_diffrn_radiation_probe x-ray
_diffrn_radiation_type CuK\a
_diffrn_radiation_wavelength 1.54184
_diffrn_reflns_av_R_equivalents 0.0380
_diffrn_reflns_av_unetI/netI 0.0335
_diffrn_reflns_Laue_measured_fraction_full 0.999
_diffrn_reflns_Laue_measured_fraction_max 0.990
_diffrn_reflns_limit_h_max 13
_diffrn_reflns_limit_h_min -13
_diffrn_reflns_limit_k_max 14
_diffrn_reflns_limit_k_min -14
_diffrn_reflns_limit_l_max 20
_diffrn_reflns_limit_l_min -20
_diffrn_reflns_number 34095
_diffrn_reflns_point_group_measured_fraction_full 0.999
_diffrn_reflns_point_group_measured_fraction_max 0.990
_diffrn_reflns_theta_full 67.684
_diffrn_reflns_theta_max 71.648
_diffrn_reflns_theta_min 4.563
_diffrn_source 'sealed X-ray tube'
_diffrn_source_type 'SuperNova (Cu) X-ray Source'
_exptl_absorpt_coefficient_mu 13.111
_exptl_absorpt_correction_T_max 1.00000
_exptl_absorpt_correction_T_min 0.26893
_exptl_absorpt_correction_type multi-scan
_exptl_absorpt_process_details
;
CrysAlisPro, Agilent Technologies,
Version 1.171.37.34 (release 22-05-2014 CrysAlis171 .NET)
(compiled May 22 2014,16:03:01)
Empirical absorption correction using spherical harmonics,
 implemented in SCALE3 ABSPACK scaling algorithm.
;
_exptl_crystal_colour 'clear light pink'
_exptl_crystal_colour_lustre clear
_exptl_crystal_colour_modifier light
_exptl_crystal_colour_primary pink
_exptl_crystal_density_diffrn 1.859
_exptl_crystal_description rhombohedral
_exptl_crystal_F_000 1031
_exptl_crystal_size_max 0.30
_exptl_crystal_size_mid 0.17
_exptl_crystal_size_min 0.12
_refine_diff_density_max 0.614
_refine_diff_density_min -0.360
_refine_diff_density_rms 0.065
_refine_ls_extinction_method none
_refine_ls_goodness_of_fit_ref 1.027
_refine_ls_hydrogen_treatment constr
_refine_ls_matrix_type full
_refine_ls_number_parameters 585
_refine_ls_number_reflns 7067
_refine_ls_number_restraints 12
_refine_ls_restrained_S_all 1.041
_refine_ls_R_factor_all 0.0473
_refine_ls_R_factor_gt 0.0349
_refine_ls_shift/su_max 0.002
_refine_ls_shift/su_mean 0.000
_refine_ls_structure_factor_coef Fsqd
_refine_ls_weighting_details 'w=1/[\s^2^(Fo^2^)+(0.0397P)^2^+1.7212P] where P=(Fo^2^+2Fc^2^)/3'
_refine_ls_weighting_scheme calc
_refine_ls_wR_factor_gt 0.0799
_refine_ls_wR_factor_ref 0.0854
_reflns_Friedel_coverage 0.000
_reflns_number_gt 5876
_reflns_number_total 7067
_reflns_threshold_expression 'I > 2\s(I)'
_cod_data_source_file c6ce01287f2.cif
_cod_data_source_block 1
_cod_original_cell_volume 1826.91(8)
_cod_database_code 7236169
_chemical_oxdiff_formula 'C1 H1 N1 O1 Co1'
_shelx_space_group_comment
;
The symmetry employed for this shelxl refinement is uniquely defined
by the following loop, which should always be used as a source of
symmetry information in preference to the above space-group names.
They are only intended as comments.
;
_reflns_odcompleteness_completeness 99.94
_reflns_odcompleteness_iscentric 1
_reflns_odcompleteness_theta 66.97
_olex2_refinement_description
;
1. Fixed Uiso
 At 1.2 times of:
  All C(H) groups
 At 1.5 times of:
  All O(H) groups, All O(H,H) groups
2. Uiso/Uaniso restraints and constraints
Uanis(O9) \\sim Ueq, Uanis(O10) \\sim Ueq: with sigma of 0.005 and sigma for
terminal atoms of 0.01
3. Others
 Sof(O9)=1-FVAR(1)
 Sof(O10)=FVAR(1)
 Sof(O5W)=1-FVAR(2)
 Sof(O5WA)=FVAR(2)
 Fixed Sof: O15(0.5)
4.a Riding coordinates:
 O1W(H1WA,H1WB), O2W(H2WA,H2WB), O3W(H3WA,H3WB), O16(H16), O4W(H4WA,H4WB)
4.b Aromatic/amide H refined with riding coordinates:
 C1(H1), C3(H3), C5(H5), C8(H8), C10(H10), C12(H12), C19(H19), C21(H21),
 C23(H23), C25(H25), C26(H26), C28(H28), C29(H29), C30(H30), C31(H31), C33(H33),
  C34(H34)
;
_shelx_shelxl_version_number 2014/7
_olex2_submission_special_instructions 'No special instructions were received'

loop_
_space_group_symop_operation_xyz
'x, y, z'
'-x, -y, -z'

loop_
_atom_site_label
_atom_site_type_symbol
_atom_site_fract_x
_atom_site_fract_y
_atom_site_fract_z
_atom_site_U_iso_or_equiv
_atom_site_adp_type
_atom_site_occupancy
_atom_site_site_symmetry_order
_atom_site_calc_flag
_atom_site_refinement_flags_posn
_atom_site_refinement_flags_adp
_atom_site_refinement_flags_occupancy
_atom_site_disorder_assembly
_atom_site_disorder_group
Co1 Co 0.49555(4) 0.49448(4) 1.23610(3) 0.01583(10) Uani 1 1 d . . . . .
Co2 Co 0.34910(4) 0.46606(4) 0.50826(3) 0.01643(10) Uani 1 1 d . . . . .
Co3 Co 0.35040(4) 0.29058(4) 0.32560(3) 0.01747(10) Uani 1 1 d . . . . .
Co4 Co 0.0000 0.0000 0.5000 0.03545(19) Uani 1 2 d S T P . .
O1W O 0.61496(19) 0.60633(17) 1.37486(11) 0.0186(4) Uani 1 1 d . . . . .
H1WA H 0.5754 0.6548 1.3715 0.028 Uiso 1 1 d R . . . .
H1WB H 0.6971 0.6265 1.3732 0.028 Uiso 1 1 d R . . . .
O1 O 0.4414(2) 0.62825(17) 1.19668(13) 0.0240(4) Uani 1 1 d . . . . .
O2W O 0.0726(3) -0.1431(2) 0.49187(16) 0.0484(7) Uani 1 1 d . . . . .
H2WA H 0.1628 -0.1364 0.5229 0.073 Uiso 1 1 d R . . . .
H2WB H 0.0081 -0.2053 0.4492 0.073 Uiso 1 1 d R . . . .
O2 O 0.4762(3) 0.7436(2) 1.32752(14) 0.0387(6) Uani 1 1 d . . . . .
O3 O 0.3966(3) 1.12779(19) 1.33613(14) 0.0321(5) Uani 1 1 d . . . . .
O3W O -0.1966(3) -0.1254(2) 0.48482(15) 0.0481(7) Uani 1 1 d . . . . .
H3WA H -0.1857 -0.1729 0.5190 0.072 Uiso 1 1 d R . . . .
H3WB H -0.2493 -0.0898 0.4992 0.072 Uiso 1 1 d R . . . .
O4 O 0.2792(2) 1.15229(19) 1.20960(14) 0.0297(5) Uani 1 1 d . . . . .
O5W O 0.3292(15) -0.155(5) 0.537(3) 0.23(2) Uani 0.39(3) 1 d . . . A 2
O5WA O 0.3133(15) -0.2140(10) 0.4688(16) 0.155(7) Uani 0.61(3) 1 d . . . A 1
O5 O -0.1504(2) 0.77957(19) 0.67117(15) 0.0313(5) Uani 1 1 d . . . . .
O6 O -0.1458(2) 0.6791(2) 0.54724(13) 0.0282(5) Uani 1 1 d . . . . .
O7 O 0.2802(2) 0.57851(19) 0.57288(12) 0.0252(4) Uani 1 1 d . . . . .
O8 O 0.4615(2) 0.63896(17) 0.70584(12) 0.0200(4) Uani 1 1 d . . . . .
O9 O 0.0961(9) 0.8414(9) 0.9379(5) 0.087(3) Uani 0.445(7) 1 d . U . . .
O10 O 0.4306(6) 0.8459(7) 0.9661(3) 0.080(2) Uani 0.555(7) 1 d . U . . .
O11 O -0.3124(2) 0.54743(19) 0.21593(13) 0.0257(4) Uani 1 1 d . . . . .
O12 O -0.1406(2) 0.6529(2) 0.35014(13) 0.0306(5) Uani 1 1 d . . . . .
O13 O 0.2798(2) 0.5249(2) 0.39532(12) 0.0266(5) Uani 1 1 d . . . . .
O14 O 0.3058(2) 0.43211(17) 0.27612(12) 0.0208(4) Uani 1 1 d . . . . .
O15 O -0.1609(7) 0.5244(8) -0.0202(4) 0.079(2) Uani 0.5 1 d . . . . .
O16 O 0.45447(19) 0.38206(16) 0.45508(11) 0.0174(4) Uani 1 1 d . . . . .
H16 H 0.4687 0.3271 0.4792 0.026 Uiso 1 1 d R . . . .
N1 N 0.2083(3) 0.8138(3) 0.96449(17) 0.0371(7) Uani 1 1 d . . . . .
N2 N 0.2863(3) 0.8005(3) 0.92541(18) 0.0462(8) Uani 1 1 d . . . . .
N3 N -0.0409(3) 0.5124(3) 0.01699(16) 0.0297(6) Uani 1 1 d . . . . .
N4 N 0.3813(3) 0.3706(2) 1.10390(14) 0.0213(5) Uani 1 1 d . . . . .
N5 N 0.0699(3) 0.0416(2) 0.64649(17) 0.0359(7) Uani 1 1 d . . . . .
C1 C 0.3227(3) 0.7664(3) 1.1032(2) 0.0280(7) Uani 1 1 d . . . . .
H1 H 0.3210 0.6966 1.0699 0.034 Uiso 1 1 calc R . . . .
C2 C 0.3765(3) 0.7961(3) 1.19599(19) 0.0223(6) Uani 1 1 d . . . . .
C3 C 0.3800(3) 0.9013(3) 1.24515(18) 0.0241(6) Uani 1 1 d . . . . .
H3 H 0.4169 0.9217 1.3073 0.029 Uiso 1 1 calc R . . . .
C4 C 0.3284(3) 0.9757(3) 1.20162(19) 0.0251(6) Uani 1 1 d . . . . .
C5 C 0.2728(4) 0.9458(3) 1.1089(2) 0.0293(7) Uani 1 1 d . . . . .
H5 H 0.2371 0.9954 1.0797 0.035 Uiso 1 1 calc R . . . .
C6 C 0.2712(4) 0.8424(3) 1.06066(19) 0.0296(7) Uani 1 1 d . . . . .
C7 C 0.2303(4) 0.7704(3) 0.82831(19) 0.0321(7) Uani 1 1 d . . . . .
C8 C 0.1021(3) 0.7756(3) 0.77660(19) 0.0279(7) Uani 1 1 d . . . . .
H8 H 0.0504 0.8060 0.8037 0.033 Uiso 1 1 calc R . . . .
C9 C 0.0528(3) 0.7349(3) 0.68437(18) 0.0205(6) Uani 1 1 d . . . . .
C10 C 0.1284(3) 0.6872(3) 0.64388(17) 0.0194(5) Uani 1 1 d . . . . .
H10 H 0.0924 0.6563 0.5821 0.023 Uiso 1 1 calc R . . . .
C11 C 0.2589(3) 0.6859(3) 0.69652(18) 0.0200(6) Uani 1 1 d . . . . .
C12 C 0.3096(3) 0.7289(3) 0.78849(19) 0.0306(7) Uani 1 1 d . . . . .
H12 H 0.3976 0.7299 0.8236 0.037 Uiso 1 1 calc R . . . .
C13 C 0.4360(3) 0.7169(3) 1.24450(19) 0.0233(6) Uani 1 1 d . . . . .
C14 C 0.3349(3) 1.0917(3) 1.25245(19) 0.0250(6) Uani 1 1 d . . . . .
C15 C -0.0919(3) 0.7313(3) 0.62990(18) 0.0211(6) Uani 1 1 d . . . . .
C16 C 0.3376(3) 0.6301(2) 0.65465(17) 0.0188(5) Uani 1 1 d . . . . .
C17 C -0.1826(3) 0.5946(3) 0.27073(18) 0.0208(6) Uani 1 1 d . . . . .
C18 C -0.0753(3) 0.5719(3) 0.23538(18) 0.0199(6) Uani 1 1 d . . . . .
C19 C -0.1003(3) 0.5538(3) 0.14459(18) 0.0239(6) Uani 1 1 d . . . . .
H19 H -0.1803 0.5614 0.1065 0.029 Uiso 1 1 calc R . . . .
C20 C -0.0071(3) 0.5246(3) 0.11097(18) 0.0226(6) Uani 1 1 d . . . . .
C21 C 0.1081(3) 0.5049(3) 0.16528(17) 0.0212(6) Uani 1 1 d . . . . .
H21 H 0.1673 0.4810 0.1415 0.025 Uiso 1 1 calc R . . . .
C22 C 0.1328(3) 0.5216(2) 0.25523(17) 0.0180(5) Uani 1 1 d . . . . .
C23 C 0.0444(3) 0.5585(2) 0.29078(17) 0.0186(5) Uani 1 1 d . . . . .
H23 H 0.0655 0.5743 0.3520 0.022 Uiso 1 1 calc R . . . .
C24 C 0.2500(3) 0.4930(2) 0.31387(17) 0.0186(5) Uani 1 1 d . . . . .
C25 C 0.2460(3) 0.2866(3) 1.07198(19) 0.0269(6) Uani 1 1 d . . . . .
H25 H 0.1958 0.2782 1.1100 0.032 Uiso 1 1 calc R . . . .
C26 C 0.1772(3) 0.2116(3) 0.98508(19) 0.0317(7) Uani 1 1 d . . . . .
H26 H 0.0833 0.1547 0.9662 0.038 Uiso 1 1 calc R . . . .
C27 C 0.2486(3) 0.2215(3) 0.92670(18) 0.0270(6) Uani 1 1 d . . . . .
C28 C 0.3887(3) 0.3090(3) 0.95937(19) 0.0303(7) Uani 1 1 d . . . . .
H28 H 0.4407 0.3200 0.9224 0.036 Uiso 1 1 calc R . . . .
C29 C 0.4496(3) 0.3790(3) 1.04642(19) 0.0284(7) Uani 1 1 d . . . . .
H29 H 0.5440 0.4358 1.0669 0.034 Uiso 1 1 calc R . . . .
C30 C -0.0107(4) 0.0702(3) 0.6877(2) 0.0411(9) Uani 1 1 d . . . . .
H30 H -0.1062 0.0530 0.6533 0.049 Uiso 1 1 calc R . . . .
C31 C 0.0395(4) 0.1238(3) 0.7785(2) 0.0357(8) Uani 1 1 d . . . . .
H31 H -0.0209 0.1424 0.8041 0.043 Uiso 1 1 calc R . . . .
C32 C 0.1813(3) 0.1493(3) 0.83090(19) 0.0299(7) Uani 1 1 d . . . . .
C33 C 0.2624(4) 0.1127(3) 0.7894(2) 0.0386(8) Uani 1 1 d . . . . .
H33 H 0.3561 0.1234 0.8227 0.046 Uiso 1 1 calc R . . . .
C34 C 0.2035(4) 0.0602(3) 0.6981(2) 0.0386(8) Uani 1 1 d . . . . .
H34 H 0.2599 0.0365 0.6713 0.046 Uiso 1 1 calc R . . . .
O4W O -0.3916(7) -0.0574(7) 0.5137(4) 0.178(3) Uani 1 1 d . . . . .
H4WA H -0.4426 -0.1096 0.5323 0.267 Uiso 1 1 d R . . . .
H4WB H -0.4450 -0.0520 0.4651 0.267 Uiso 1 1 d R . . . .

loop_
_atom_site_aniso_label
_atom_site_aniso_U_11
_atom_site_aniso_U_22
_atom_site_aniso_U_33
_atom_site_aniso_U_23
_atom_site_aniso_U_13
_atom_site_aniso_U_12
Co1 0.0166(2) 0.0211(2) 0.01218(19) 0.00483(16) 0.00406(15) 0.01151(17)
Co2 0.0160(2) 0.0253(2) 0.01097(18) 0.00478(16) 0.00465(15) 0.01226(18)
Co3 0.0181(2) 0.0206(2) 0.0156(2) 0.00384(16) 0.00520(16) 0.01155(17)
Co4 0.0472(5) 0.0249(4) 0.0148(3) 0.0030(3) 0.0034(3) -0.0007(3)
O1W 0.0183(9) 0.0247(10) 0.0156(9) 0.0066(7) 0.0060(7) 0.0121(8)
O1 0.0272(10) 0.0220(10) 0.0260(10) 0.0074(8) 0.0078(8) 0.0153(9)
O2W 0.0526(16) 0.0344(14) 0.0378(14) 0.0050(11) 0.0038(12) 0.0071(12)
O2 0.0642(16) 0.0420(14) 0.0227(11) 0.0112(10) 0.0126(11) 0.0391(13)
O3 0.0491(14) 0.0273(12) 0.0236(11) 0.0048(9) 0.0095(10) 0.0245(10)
O3W 0.0540(16) 0.0354(14) 0.0318(13) 0.0145(11) 0.0020(11) 0.0003(12)
O4 0.0394(12) 0.0271(11) 0.0266(10) 0.0058(9) 0.0079(9) 0.0228(10)
O5W 0.046(7) 0.35(4) 0.29(4) 0.28(3) 0.021(12) 0.046(14)
O5WA 0.124(9) 0.084(7) 0.217(16) 0.019(8) 0.038(9) 0.029(5)
O5 0.0181(10) 0.0299(12) 0.0434(13) -0.0003(10) 0.0111(9) 0.0117(9)
O6 0.0190(10) 0.0435(13) 0.0208(10) 0.0096(9) 0.0056(8) 0.0122(9)
O7 0.0262(10) 0.0398(12) 0.0149(9) 0.0040(8) 0.0064(8) 0.0221(9)
O8 0.0185(9) 0.0276(10) 0.0192(9) 0.0090(8) 0.0064(7) 0.0150(8)
O9 0.087(5) 0.155(7) 0.042(4) 0.010(4) 0.014(3) 0.092(5)
O10 0.045(3) 0.153(6) 0.031(3) 0.004(3) 0.005(2) 0.042(3)
O11 0.0192(10) 0.0383(12) 0.0210(10) 0.0057(9) 0.0077(8) 0.0141(9)
O12 0.0213(10) 0.0446(13) 0.0225(10) -0.0007(9) 0.0092(8) 0.0127(9)
O13 0.0329(11) 0.0415(12) 0.0117(9) 0.0095(8) 0.0043(8) 0.0253(10)
O14 0.0212(9) 0.0264(10) 0.0210(9) 0.0104(8) 0.0077(8) 0.0157(8)
O15 0.081(5) 0.165(7) 0.032(3) 0.039(4) 0.023(3) 0.093(5)
O16 0.0197(9) 0.0206(9) 0.0141(8) 0.0052(7) 0.0052(7) 0.0118(8)
N1 0.0410(16) 0.060(2) 0.0202(13) 0.0112(13) 0.0112(12) 0.0319(15)
N2 0.0487(18) 0.083(2) 0.0208(14) 0.0106(14) 0.0105(13) 0.0470(18)
N3 0.0287(13) 0.0563(17) 0.0151(11) 0.0159(11) 0.0080(10) 0.0279(13)
N4 0.0262(12) 0.0249(12) 0.0153(11) 0.0065(9) 0.0056(9) 0.0149(10)
N5 0.0440(16) 0.0310(15) 0.0175(12) 0.0029(11) 0.0053(12) 0.0039(12)
C1 0.0343(17) 0.0299(16) 0.0234(14) 0.0031(12) 0.0104(13) 0.0195(14)
C2 0.0244(14) 0.0252(15) 0.0224(14) 0.0082(11) 0.0083(11) 0.0160(12)
C3 0.0332(16) 0.0246(15) 0.0168(13) 0.0043(11) 0.0081(12) 0.0164(13)
C4 0.0311(16) 0.0250(15) 0.0232(14) 0.0070(12) 0.0096(12) 0.0166(13)
C5 0.0424(18) 0.0307(17) 0.0228(14) 0.0102(12) 0.0102(13) 0.0249(15)
C6 0.0370(17) 0.0372(18) 0.0185(14) 0.0082(12) 0.0079(12) 0.0218(14)
C7 0.0410(18) 0.0442(19) 0.0157(14) 0.0039(13) 0.0064(13) 0.0283(16)
C8 0.0332(16) 0.0373(18) 0.0234(14) 0.0061(13) 0.0138(13) 0.0246(14)
C9 0.0216(14) 0.0250(15) 0.0211(13) 0.0086(11) 0.0097(11) 0.0141(12)
C10 0.0205(13) 0.0254(14) 0.0142(12) 0.0063(10) 0.0058(10) 0.0118(11)
C11 0.0228(14) 0.0262(15) 0.0178(13) 0.0063(11) 0.0089(11) 0.0166(12)
C12 0.0317(16) 0.046(2) 0.0190(14) 0.0076(13) 0.0046(12) 0.0271(15)
C13 0.0245(14) 0.0237(15) 0.0267(14) 0.0097(12) 0.0099(12) 0.0143(12)
C14 0.0284(15) 0.0241(15) 0.0267(15) 0.0077(12) 0.0117(12) 0.0142(13)
C15 0.0192(13) 0.0237(14) 0.0248(14) 0.0112(11) 0.0095(11) 0.0108(11)
C16 0.0210(13) 0.0230(14) 0.0199(13) 0.0109(11) 0.0093(11) 0.0141(11)
C17 0.0195(13) 0.0254(15) 0.0239(14) 0.0110(11) 0.0107(11) 0.0126(11)
C18 0.0211(13) 0.0241(14) 0.0196(13) 0.0070(11) 0.0096(11) 0.0131(11)
C19 0.0217(14) 0.0373(17) 0.0196(13) 0.0134(12) 0.0068(11) 0.0188(13)
C20 0.0224(14) 0.0335(16) 0.0156(13) 0.0107(11) 0.0062(11) 0.0148(12)
C21 0.0219(14) 0.0333(16) 0.0158(12) 0.0074(11) 0.0093(11) 0.0175(12)
C22 0.0167(13) 0.0250(14) 0.0138(12) 0.0072(10) 0.0041(10) 0.0110(11)
C23 0.0196(13) 0.0254(14) 0.0133(12) 0.0072(10) 0.0061(10) 0.0112(11)
C24 0.0176(13) 0.0236(14) 0.0168(12) 0.0080(11) 0.0057(10) 0.0104(11)
C25 0.0284(15) 0.0348(17) 0.0185(13) 0.0082(12) 0.0093(12) 0.0131(13)
C26 0.0279(16) 0.0355(18) 0.0199(14) 0.0022(13) 0.0063(12) 0.0032(13)
C27 0.0313(16) 0.0305(16) 0.0165(13) 0.0043(12) 0.0058(12) 0.0128(13)
C28 0.0298(16) 0.0384(18) 0.0193(14) 0.0042(13) 0.0096(12) 0.0107(14)
C29 0.0254(15) 0.0340(17) 0.0190(14) 0.0030(12) 0.0060(12) 0.0077(13)
C30 0.0351(18) 0.048(2) 0.0237(16) 0.0067(15) 0.0014(14) 0.0064(16)
C31 0.0323(17) 0.0410(19) 0.0227(15) 0.0024(14) 0.0071(13) 0.0069(15)
C32 0.0316(16) 0.0311(17) 0.0164(13) 0.0048(12) 0.0054(12) 0.0038(13)
C33 0.0341(18) 0.050(2) 0.0229(16) 0.0026(14) 0.0065(13) 0.0126(16)
C34 0.045(2) 0.042(2) 0.0212(15) -0.0002(14) 0.0123(14) 0.0126(16)
O4W 0.185(6) 0.284(8) 0.208(7) 0.172(7) 0.134(6) 0.166(6)

loop_
_atom_type_symbol
_atom_type_description
_atom_type_scat_dispersion_real
_atom_type_scat_dispersion_imag
_atom_type_scat_source
C C 0.0181 0.0091 'International Tables Vol C Tables 4.2.6.8 and 6.1.1.4'
H H 0.0000 0.0000 'International Tables Vol C Tables 4.2.6.8 and 6.1.1.4'
Co Co -2.3653 3.6143 'International Tables Vol C Tables 4.2.6.8 and 6.1.1.4'
N N 0.0311 0.0180 'International Tables Vol C Tables 4.2.6.8 and 6.1.1.4'
O O 0.0492 0.0322 'International Tables Vol C Tables 4.2.6.8 and 6.1.1.4'

loop_
_geom_angle_atom_site_label_1
_geom_angle_atom_site_label_2
_geom_angle_atom_site_label_3
_geom_angle
_geom_angle_site_symmetry_1
_geom_angle_site_symmetry_3
O1W Co1 O14 85.66(7) . 1_556
O1 Co1 O1W 92.16(8) . .
O1 Co1 O8 170.29(8) . 2_667
O1 Co1 O11 95.25(8) . 1_656
O1 Co1 O14 91.16(8) . 1_556
O1 Co1 N4 93.17(8) . .
O8 Co1 O1W 81.72(7) 2_667 .
O8 Co1 O14 80.91(7) 2_667 1_556
O8 Co1 N4 92.91(8) 2_667 .
O11 Co1 O1W 88.64(8) 1_656 .
O11 Co1 O8 92.15(8) 1_656 2_667
O11 Co1 O14 171.59(7) 1_656 1_556
O11 Co1 N4 91.52(9) 1_656 .
N4 Co1 O1W 174.63(8) . .
N4 Co1 O14 93.57(8) . 1_556
O6 Co2 O1W 85.64(7) 2_566 2_667
O6 Co2 O16 171.24(7) 2_566 2_666
O7 Co2 O1W 87.59(7) . 2_667
O7 Co2 O6 94.06(9) . 2_566
O7 Co2 O13 87.75(8) . .
O7 Co2 O16 87.30(8) . 2_666
O13 Co2 O1W 170.65(8) . 2_667
O13 Co2 O6 86.61(8) . 2_566
O13 Co2 O16 84.80(8) . 2_666
O16 Co2 O1W 103.07(7) 2_666 2_667
O16 Co2 O1W 93.14(7) . 2_667
O16 Co2 O6 96.93(8) . 2_566
O16 Co2 O7 169.00(8) . .
O16 Co2 O13 92.98(8) . .
O16 Co2 O16 81.85(8) . 2_666
O3 Co3 C14 30.54(8) 1_544 1_544
O4 Co3 O3 61.12(8) 1_544 1_544
O4 Co3 O8 83.89(8) 1_544 2_666
O4 Co3 O14 103.27(8) 1_544 .
O4 Co3 C14 30.60(9) 1_544 1_544
O5 Co3 O3 95.48(9) 2_566 1_544
O5 Co3 O4 88.33(9) 2_566 1_544
O5 Co3 O8 168.32(8) 2_566 2_666
O5 Co3 O14 91.09(8) 2_566 .
O5 Co3 C14 93.08(9) 2_566 1_544
O8 Co3 O3 88.39(8) 2_666 1_544
O8 Co3 C14 84.65(9) 2_666 1_544
O14 Co3 O3 162.75(8) . 1_544
O14 Co3 O8 82.28(7) . 2_666
O14 Co3 C14 133.32(9) . 1_544
O16 Co3 O3 96.96(8) . 1_544
O16 Co3 O4 157.92(8) . 1_544
O16 Co3 O5 96.94(8) . 2_566
O16 Co3 O8 93.51(7) . 2_666
O16 Co3 O14 98.07(7) . .
O16 Co3 C14 127.39(9) . 1_544
O2W Co4 O2W 180.00(5) . 2_556
O2W Co4 N5 87.28(10) 2_556 .
O2W Co4 N5 87.28(10) . 2_556
O2W Co4 N5 92.72(10) . .
O2W Co4 N5 92.72(10) 2_556 2_556
O3W Co4 O2W 92.25(11) 2_556 .
O3W Co4 O2W 87.75(11) 2_556 2_556
O3W Co4 O2W 87.75(11) . .
O3W Co4 O2W 92.25(11) . 2_556
O3W Co4 O3W 180.00(11) 2_556 .
O3W Co4 N5 89.30(10) 2_556 .
O3W Co4 N5 90.70(10) 2_556 2_556
O3W Co4 N5 89.30(10) . 2_556
O3W Co4 N5 90.70(10) . .
N5 Co4 N5 180.0 . 2_556
Co1 O1W Co2 124.24(9) . 2_667
C13 O1 Co1 127.64(18) . .
C14 O3 Co3 85.89(17) . 1_566
C14 O4 Co3 91.81(18) . 1_566
C15 O5 Co3 129.34(19) . 2_566
C15 O6 Co2 119.62(18) . 2_566
C16 O7 Co2 123.96(18) . .
Co1 O8 Co3 100.16(8) 2_667 2_666
C16 O8 Co1 126.10(17) . 2_667
C16 O8 Co3 121.49(16) . 2_666
C17 O11 Co1 131.28(18) . 1_454
C24 O13 Co2 138.9(2) . .
Co3 O14 Co1 96.43(7) . 1_554
C24 O14 Co1 130.35(17) . 1_554
C24 O14 Co3 120.23(16) . .
Co2 O16 Co2 98.15(8) . 2_666
Co3 O16 Co2 117.64(8) . 2_666
Co3 O16 Co2 115.34(9) . .
O9 N1 C6 111.7(4) . .
N2 N1 O9 129.4(4) . .
N2 N1 C6 115.5(3) . .
O10 N2 C7 115.7(3) . .
N1 N2 O10 122.5(4) . .
N1 N2 C7 118.9(3) . .
O15 N3 C20 111.5(3) . .
N3 N3 O15 130.1(4) 2_565 .
N3 N3 C20 118.4(3) 2_565 .
C25 N4 Co1 126.27(19) . .
C25 N4 C29 116.1(2) . .
C29 N4 Co1 117.6(2) . .
C30 N5 Co4 120.8(2) . .
C34 N5 Co4 121.4(2) . .
C34 N5 C30 116.8(3) . .
C2 C1 C6 119.2(3) . .
C1 C2 C3 120.0(3) . .
C1 C2 C13 120.6(3) . .
C3 C2 C13 119.4(2) . .
C4 C3 C2 120.0(3) . .
C3 C4 C5 120.4(3) . .
C3 C4 C14 121.4(3) . .
C5 C4 C14 118.2(3) . .
C6 C5 C4 119.4(3) . .
C1 C6 N1 121.7(3) . .
C5 C6 N1 117.1(3) . .
C5 C6 C1 121.1(3) . .
C8 C7 N2 124.1(3) . .
C12 C7 N2 115.2(3) . .
C12 C7 C8 120.7(3) . .
C9 C8 C7 119.1(3) . .
C8 C9 C10 120.5(3) . .
C8 C9 C15 118.4(3) . .
C10 C9 C15 120.8(2) . .
C9 C10 C11 119.6(2) . .
C10 C11 C16 120.3(2) . .
C12 C11 C10 119.8(3) . .
C12 C11 C16 119.8(3) . .
C7 C12 C11 120.2(3) . .
O1 C13 C2 116.5(2) . .
O2 C13 O1 125.1(3) . .
O2 C13 C2 118.3(3) . .
O3 C14 Co3 63.57(16) . 1_566
O3 C14 C4 120.3(3) . .
O4 C14 Co3 57.59(15) . 1_566
O4 C14 O3 121.1(3) . .
O4 C14 C4 118.6(3) . .
C4 C14 Co3 174.9(2) . 1_566
O5 C15 O6 125.0(3) . .
O5 C15 C9 116.6(3) . .
O6 C15 C9 118.3(3) . .
O7 C16 O8 124.4(3) . .
O7 C16 C11 118.4(2) . .
O8 C16 C11 117.2(2) . .
O11 C17 C18 115.5(2) . .
O12 C17 O11 125.1(3) . .
O12 C17 C18 119.4(2) . .
C19 C18 C17 120.3(2) . .
C23 C18 C17 120.9(2) . .
C23 C18 C19 118.6(3) . .
C20 C19 C18 120.4(3) . .
C19 C20 N3 115.5(2) . .
C19 C20 C21 121.0(2) . .
C21 C20 N3 123.5(3) . .
C22 C21 C20 118.8(3) . .
C21 C22 C23 120.4(2) . .
C21 C22 C24 119.8(2) . .
C23 C22 C24 119.7(2) . .
C18 C23 C22 120.5(2) . .
O13 C24 O14 125.1(2) . .
O13 C24 C22 116.7(2) . .
O14 C24 C22 118.1(2) . .
N4 C25 C26 123.3(3) . .
C27 C26 C25 119.9(3) . .
C26 C27 C28 116.9(3) . .
C26 C27 C32 123.8(3) . .
C28 C27 C32 119.2(3) . .
C29 C28 C27 119.6(3) . .
N4 C29 C28 124.0(3) . .
N5 C30 C31 123.8(3) . .
C30 C31 C32 119.0(3) . .
C31 C32 C27 121.9(3) . .
C33 C32 C27 120.5(3) . .
C33 C32 C31 117.4(3) . .
C34 C33 C32 119.6(3) . .
N5 C34 C33 123.3(3) . .

loop_
_geom_bond_atom_site_label_1
_geom_bond_atom_site_label_2
_geom_bond_distance
_geom_bond_site_symmetry_2
Co1 O1W 2.1898(18) .
Co1 O1 2.0284(19) .
Co1 O8 2.1091(19) 2_667
Co1 O11 2.069(2) 1_656
Co1 O14 2.2360(19) 1_556
Co1 N4 2.155(2) .
Co2 O1W 2.2055(17) 2_667
Co2 O6 2.106(2) 2_566
Co2 O7 2.052(2) .
Co2 O13 2.0943(18) .
Co2 O16 2.0296(19) .
Co2 O16 2.1231(19) 2_666
Co3 O3 2.214(2) 1_544
Co3 O4 2.082(2) 1_544
Co3 O5 2.031(2) 2_566
Co3 O8 2.1470(19) 2_666
Co3 O14 2.1409(19) .
Co3 O16 2.0002(18) .
Co3 C14 2.465(3) 1_544
Co4 O2W 2.128(3) .
Co4 O2W 2.128(3) 2_556
Co4 O3W 2.056(2) 2_556
Co4 O3W 2.056(2) .
Co4 N5 2.202(2) 2_556
Co4 N5 2.201(2) .
O1W Co2 2.2055(17) 2_667
O1 C13 1.262(4) .
O2 C13 1.246(4) .
O3 Co3 2.214(2) 1_566
O3 C14 1.256(4) .
O4 Co3 2.082(2) 1_566
O4 C14 1.256(3) .
O5 Co3 2.031(2) 2_566
O5 C15 1.248(4) .
O6 Co2 2.106(2) 2_566
O6 C15 1.261(3) .
O7 C16 1.246(3) .
O8 Co1 2.1090(19) 2_667
O8 Co3 2.1470(19) 2_666
O8 C16 1.285(3) .
O9 N1 1.307(7) .
O10 N2 1.344(6) .
O11 Co1 2.069(2) 1_454
O11 C17 1.267(3) .
O12 C17 1.245(3) .
O13 C24 1.237(3) .
O14 Co1 2.2360(19) 1_554
O14 C24 1.285(3) .
O15 N3 1.300(6) .
O16 Co2 2.1231(18) 2_666
N1 N2 1.222(4) .
N1 C6 1.443(4) .
N2 C7 1.454(4) .
N3 N3 1.250(5) 2_565
N3 C20 1.439(3) .
N4 C25 1.342(4) .
N4 C29 1.346(4) .
N5 C30 1.333(5) .
N5 C34 1.332(5) .
C1 C2 1.389(4) .
C1 C6 1.392(4) .
C2 C3 1.390(4) .
C2 C13 1.512(4) .
C3 C4 1.383(4) .
C4 C5 1.388(4) .
C4 C14 1.498(4) .
C5 C6 1.373(4) .
C7 C8 1.393(4) .
C7 C12 1.377(4) .
C8 C9 1.384(4) .
C9 C10 1.389(4) .
C9 C15 1.505(4) .
C10 C11 1.397(4) .
C11 C12 1.382(4) .
C11 C16 1.484(4) .
C14 Co3 2.465(3) 1_566
C17 C18 1.503(4) .
C18 C19 1.394(4) .
C18 C23 1.393(4) .
C19 C20 1.380(4) .
C20 C21 1.391(4) .
C21 C22 1.382(4) .
C22 C23 1.395(4) .
C22 C24 1.498(4) .
C25 C26 1.388(4) .
C26 C27 1.382(4) .
C27 C28 1.392(4) .
C27 C32 1.493(4) .
C28 C29 1.372(4) .
C30 C31 1.384(4) .
C31 C32 1.385(4) .
C32 C33 1.383(5) .
C33 C34 1.382(4) .
